data_4331102
loop_
_publ_author_name
'Shanish Kumar'
'Ganesan Mani'
'Sukanta Mondal'
'Pratim Kumar Chattaraj'

_publ_contact_author_address
;Department of Chemistry
Indian Institute of Technology-Kharagpur
Kharagpur, India 721 302
;
_publ_contact_author_email gmani@chem.iitkgp.ernet.in
_publ_contact_author_fax 91-3222-282252
_publ_contact_author_name 'Mani, Ganesan.'
_publ_contact_author_phone 91-3222-282320
_publ_section_title
;
 Pyrrole-Based New Diphosphines: Pd and Ni Complexes Bearing the PNP
 Pincer Ligand
;
_journal_name_full 'Inorganic Chemistry'
_journal_page_first 12527
_journal_page_last 12539
_journal_paper_doi 10.1021/ic301967r
_journal_volume 51
_journal_year 2012
_chemical_formula_sum 'C30 H26 Cl N P2 Pd'
_chemical_formula_weight 604.31
_chemical_name_systematic
;
 ?
;
_space_group_IT_number 14
_symmetry_cell_setting monoclinic
_symmetry_space_group_name_Hall '-P 2ybc'
_symmetry_space_group_name_H-M 'P 1 21/c 1'
_atom_sites_solution_hydrogens geom
_atom_sites_solution_primary direct
_atom_sites_solution_secondary difmap
_audit_creation_method SHELXL-97
_cell_angle_alpha 90.00
_cell_angle_beta 107.914(7)
_cell_angle_gamma 90.00
_cell_formula_units_Z 4
_cell_length_a 14.438(3)
_cell_length_b 16.355(3)
_cell_length_c 11.664(2)
_cell_measurement_reflns_used 30979
_cell_measurement_temperature 295(2)
_cell_measurement_theta_max 25.00
_cell_measurement_theta_min 1.48
_cell_volume 2620.7(9)
_computing_structure_refinement 'SHELXL-97 (Sheldrick, 2008)'
_computing_structure_solution 'SHELXS-97 (Sheldrick, 1990)'
_diffrn_ambient_temperature 295(2)
_diffrn_measured_fraction_theta_full 1.000
_diffrn_measured_fraction_theta_max 1.000
_diffrn_measurement_device_type 'Bruker CCD APEX 2'
_diffrn_measurement_method hemisphere
_diffrn_radiation_monochromator graphite
_diffrn_radiation_source 'fine-focus sealed tube'
_diffrn_radiation_type MoK\a
_diffrn_radiation_wavelength 0.71073
_diffrn_reflns_av_R_equivalents 0.1523
_diffrn_reflns_av_sigmaI/netI 0.0985
_diffrn_reflns_limit_h_max 17
_diffrn_reflns_limit_h_min -17
_diffrn_reflns_limit_k_max 19
_diffrn_reflns_limit_k_min -19
_diffrn_reflns_limit_l_max 13
_diffrn_reflns_limit_l_min -13
_diffrn_reflns_number 30979
_diffrn_reflns_theta_full 25.00
_diffrn_reflns_theta_max 25.00
_diffrn_reflns_theta_min 1.48
_exptl_absorpt_coefficient_mu 0.952
_exptl_absorpt_correction_T_max 0.9530
_exptl_absorpt_correction_T_min 0.8330
_exptl_absorpt_correction_type multi-scan
_exptl_absorpt_process_details SADABS
_exptl_crystal_colour orange
_exptl_crystal_density_diffrn 1.531
_exptl_crystal_description Prism
_exptl_crystal_F_000 1224
_exptl_crystal_size_max 0.31
_exptl_crystal_size_mid 0.16
_exptl_crystal_size_min 0.05
_refine_diff_density_max 0.501
_refine_diff_density_min -0.617
_refine_diff_density_rms 0.108
_refine_ls_extinction_method none
_refine_ls_goodness_of_fit_ref 1.002
_refine_ls_hydrogen_treatment constr
_refine_ls_matrix_type full
_refine_ls_number_parameters 316
_refine_ls_number_reflns 4603
_refine_ls_number_restraints 0
_refine_ls_restrained_S_all 1.002
_refine_ls_R_factor_all 0.1070
_refine_ls_R_factor_gt 0.0480
_refine_ls_shift/su_max 0.000
_refine_ls_shift/su_mean 0.000
_refine_ls_structure_factor_coef Fsqd
_refine_ls_weighting_details 'calc w=1/[\s^2^(Fo^2^)+(0.0357P)^2^+0.0000P] where P=(Fo^2^+2Fc^2^)/3'
_refine_ls_weighting_scheme calc
_refine_ls_wR_factor_gt 0.0847
_refine_ls_wR_factor_ref 0.1044
_reflns_number_gt 2744
_reflns_number_total 4603
_reflns_threshold_expression >2\s(I)
_cod_data_source_file ic301967r_si_002_3.cif
_cod_data_source_block PdClcomplex10
_cod_original_cell_volume 2620.9(9)
_cod_database_code 4331102

loop_
_symmetry_equiv_pos_as_xyz
'x, y, z'
'-x, y+1/2, -z+1/2'
'-x, -y, -z'
'x, -y-1/2, z-1/2'

loop_
_atom_site_label
_atom_site_type_symbol
_atom_site_fract_x
_atom_site_fract_y
_atom_site_fract_z
_atom_site_U_iso_or_equiv
_atom_site_adp_type
_atom_site_occupancy
_atom_site_symmetry_multiplicity
_atom_site_calc_flag
_atom_site_refinement_flags
C1 C 0.2633(4) -0.1215(4) 0.3572(5) 0.0382(15) Uani 1 1 d .
C2 C 0.3051(5) -0.1726(4) 0.2913(6) 0.0562(19) Uani 1 1 d .
H2 H 0.3266 -0.1509 0.2302 0.067 Uiso 1 1 calc R
C3 C 0.3149(5) -0.2548(4) 0.3162(7) 0.068(2) Uani 1 1 d .
H3 H 0.3440 -0.2886 0.2731 0.082 Uiso 1 1 calc R
C4 C 0.2813(5) -0.2871(4) 0.4053(7) 0.070(2) Uani 1 1 d .
H4 H 0.2883 -0.3427 0.4223 0.084 Uiso 1 1 calc R
C5 C 0.2379(5) -0.2383(4) 0.4686(6) 0.063(2) Uani 1 1 d .
H5 H 0.2136 -0.2607 0.5268 0.076 Uiso 1 1 calc R
C6 C 0.2303(5) -0.1553(4) 0.4455(5) 0.0505(18) Uani 1 1 d .
H6 H 0.2024 -0.1217 0.4902 0.061 Uiso 1 1 calc R
C7 C 0.1624(5) 0.0293(3) 0.3744(5) 0.0366(15) Uani 1 1 d .
C8 C 0.0681(5) 0.0247(4) 0.2935(6) 0.0504(18) Uani 1 1 d .
H8 H 0.0572 -0.0010 0.2194 0.060 Uiso 1 1 calc R
C9 C -0.0098(5) 0.0589(4) 0.3250(7) 0.065(2) Uani 1 1 d .
H9 H -0.0726 0.0563 0.2715 0.078 Uiso 1 1 calc R
C10 C 0.0061(7) 0.0956(5) 0.4323(9) 0.080(3) Uani 1 1 d .
H10 H -0.0462 0.1171 0.4531 0.096 Uiso 1 1 calc R
C11 C 0.0976(7) 0.1016(4) 0.5111(7) 0.073(2) Uani 1 1 d .
H11 H 0.1077 0.1282 0.5843 0.088 Uiso 1 1 calc R
C12 C 0.1747(5) 0.0686(4) 0.4826(6) 0.0567(19) Uani 1 1 d .
H12 H 0.2368 0.0728 0.5374 0.068 Uiso 1 1 calc R
C13 C 0.3745(4) 0.0274(4) 0.4229(5) 0.0477(17) Uani 1 1 d .
H13A H 0.3688 0.0404 0.5015 0.057 Uiso 1 1 calc R
H13B H 0.4251 -0.0135 0.4332 0.057 Uiso 1 1 calc R
C14 C 0.4007(4) 0.1024(3) 0.3671(5) 0.0359(15) Uani 1 1 d .
C15 C 0.4709(4) 0.1612(4) 0.4052(6) 0.0441(16) Uani 1 1 d .
H15 H 0.5145 0.1663 0.4823 0.053 Uiso 1 1 calc R
C16 C 0.4650(4) 0.2129(4) 0.3055(6) 0.0475(17) Uani 1 1 d .
H16 H 0.5039 0.2581 0.3050 0.057 Uiso 1 1 calc R
C17 C 0.3912(4) 0.1834(3) 0.2103(6) 0.0370(15) Uani 1 1 d .
C18 C 0.3432(5) 0.2131(4) 0.0851(5) 0.0483(17) Uani 1 1 d .
H18A H 0.3918 0.2330 0.0502 0.058 Uiso 1 1 calc R
H18B H 0.2991 0.2577 0.0861 0.058 Uiso 1 1 calc R
C19 C 0.1726(5) 0.1738(3) -0.1159(5) 0.0390(15) Uani 1 1 d .
C20 C 0.0778(5) 0.1541(4) -0.1243(6) 0.0525(18) Uani 1 1 d .
H20 H 0.0652 0.1143 -0.0741 0.063 Uiso 1 1 calc R
C21 C 0.0013(5) 0.1938(5) -0.2079(7) 0.066(2) Uani 1 1 d .
H21 H -0.0626 0.1807 -0.2135 0.079 Uiso 1 1 calc R
C22 C 0.0202(6) 0.2526(4) -0.2823(7) 0.065(2) Uani 1 1 d .
H22 H -0.0312 0.2790 -0.3382 0.078 Uiso 1 1 calc R
C23 C 0.1139(6) 0.2724(4) -0.2745(6) 0.058(2) Uani 1 1 d .
H23 H 0.1260 0.3125 -0.3247 0.069 Uiso 1 1 calc R
C24 C 0.1905(5) 0.2331(4) -0.1929(5) 0.0466(17) Uani 1 1 d .
H24 H 0.2541 0.2461 -0.1888 0.056 Uiso 1 1 calc R
C25 C 0.3486(4) 0.0825(4) -0.0887(5) 0.0377(15) Uani 1 1 d .
C26 C 0.4460(5) 0.0981(4) -0.0655(6) 0.0546(18) Uani 1 1 d .
H26 H 0.4761 0.1359 -0.0060 0.066 Uiso 1 1 calc R
C27 C 0.5005(6) 0.0592(5) -0.1281(8) 0.069(2) Uani 1 1 d .
H27 H 0.5662 0.0715 -0.1121 0.083 Uiso 1 1 calc R
C28 C 0.4570(7) 0.0028(5) -0.2136(7) 0.070(2) Uani 1 1 d .
H28 H 0.4938 -0.0248 -0.2543 0.084 Uiso 1 1 calc R
C29 C 0.3601(6) -0.0137(4) -0.2401(6) 0.067(2) Uani 1 1 d .
H29 H 0.3306 -0.0511 -0.3003 0.080 Uiso 1 1 calc R
C30 C 0.3053(5) 0.0259(4) -0.1762(6) 0.0535(18) Uani 1 1 d .
H30 H 0.2395 0.0139 -0.1929 0.064 Uiso 1 1 calc R
N1 N 0.3514(3) 0.1161(3) 0.2470(4) 0.0362(12) Uani 1 1 d .
P1 P 0.27510(12) 0.12734(9) -0.00515(14) 0.0376(4) Uani 1 1 d .
P2 P 0.25907(12) -0.01258(10) 0.32550(14) 0.0374(4) Uani 1 1 d .
Pd1 Pd 0.25346(3) 0.04160(3) 0.14164(4) 0.03374(15) Uani 1 1 d .
Cl1 Cl 0.14583(12) -0.05087(10) 0.02028(14) 0.0548(5) Uani 1 1 d .

loop_
_atom_site_aniso_label
_atom_site_aniso_U_11
_atom_site_aniso_U_22
_atom_site_aniso_U_33
_atom_site_aniso_U_23
_atom_site_aniso_U_13
_atom_site_aniso_U_12
C1 0.035(4) 0.042(4) 0.036(4) -0.001(3) 0.009(3) -0.004(3)
C2 0.070(5) 0.041(4) 0.066(5) 0.006(4) 0.032(4) -0.002(4)
C3 0.081(6) 0.058(5) 0.073(6) 0.000(4) 0.034(5) 0.002(4)
C4 0.074(6) 0.042(5) 0.086(6) 0.014(4) 0.012(5) 0.002(4)
C5 0.070(6) 0.053(5) 0.063(5) 0.024(4) 0.017(4) -0.001(4)
C6 0.059(5) 0.053(5) 0.045(4) 0.006(3) 0.025(4) -0.005(4)
C7 0.051(4) 0.027(3) 0.034(4) -0.004(3) 0.017(3) -0.003(3)
C8 0.057(5) 0.045(4) 0.057(4) -0.006(3) 0.029(4) -0.008(3)
C9 0.051(5) 0.069(6) 0.085(6) 0.001(5) 0.037(4) -0.005(4)
C10 0.098(7) 0.059(6) 0.111(8) 0.005(5) 0.076(7) 0.017(5)
C11 0.098(7) 0.066(5) 0.071(6) -0.016(4) 0.049(6) 0.002(5)
C12 0.065(5) 0.058(5) 0.046(4) -0.004(4) 0.015(4) 0.004(4)
C13 0.041(4) 0.058(5) 0.042(4) 0.004(3) 0.009(3) -0.001(3)
C14 0.034(4) 0.036(4) 0.039(4) 0.000(3) 0.014(3) -0.003(3)
C15 0.044(4) 0.044(4) 0.042(4) -0.011(3) 0.011(3) -0.004(3)
C16 0.045(4) 0.043(4) 0.055(4) -0.012(4) 0.017(4) -0.008(3)
C17 0.042(4) 0.029(3) 0.046(4) -0.004(3) 0.023(3) -0.004(3)
C18 0.062(5) 0.038(4) 0.054(4) -0.007(3) 0.031(4) -0.016(3)
C19 0.049(4) 0.028(3) 0.042(4) -0.005(3) 0.016(3) 0.003(3)
C20 0.047(5) 0.044(4) 0.071(5) -0.002(4) 0.026(4) -0.004(4)
C21 0.040(5) 0.066(5) 0.084(6) -0.002(5) 0.009(4) 0.003(4)
C22 0.063(6) 0.048(5) 0.067(5) -0.002(4) -0.008(4) 0.009(4)
C23 0.078(6) 0.043(4) 0.053(5) 0.009(4) 0.021(4) 0.004(4)
C24 0.046(4) 0.052(4) 0.045(4) 0.004(3) 0.018(3) 0.001(3)
C25 0.042(4) 0.037(4) 0.039(4) 0.009(3) 0.019(3) 0.003(3)
C26 0.050(5) 0.058(5) 0.058(5) 0.009(4) 0.020(4) 0.004(4)
C27 0.062(5) 0.064(6) 0.095(7) 0.023(5) 0.045(5) 0.021(4)
C28 0.079(7) 0.078(6) 0.071(6) 0.025(5) 0.048(5) 0.041(5)
C29 0.092(7) 0.065(5) 0.047(5) -0.006(4) 0.026(5) 0.029(5)
C30 0.055(5) 0.057(5) 0.049(4) -0.004(4) 0.018(4) -0.001(4)
N1 0.038(3) 0.031(3) 0.040(3) -0.005(2) 0.013(3) -0.005(2)
P1 0.0448(10) 0.0349(10) 0.0394(10) 0.0008(8) 0.0222(8) -0.0004(8)
P2 0.0384(10) 0.0385(10) 0.0371(10) 0.0030(7) 0.0142(8) -0.0028(8)
Pd1 0.0368(3) 0.0333(3) 0.0347(3) -0.0008(2) 0.0163(2) -0.0024(2)
Cl1 0.0638(11) 0.0481(10) 0.0495(10) -0.0104(8) 0.0132(9) -0.0166(9)

loop_
_atom_type_symbol
_atom_type_description
_atom_type_scat_dispersion_real
_atom_type_scat_dispersion_imag
_atom_type_scat_source
C C 0.0033 0.0016 'International Tables Vol C Tables 4.2.6.8 and 6.1.1.4'
H H 0.0000 0.0000 'International Tables Vol C Tables 4.2.6.8 and 6.1.1.4'
N N 0.0061 0.0033 'International Tables Vol C Tables 4.2.6.8 and 6.1.1.4'
P P 0.1023 0.0942 'International Tables Vol C Tables 4.2.6.8 and 6.1.1.4'
Pd Pd -0.9988 1.0072 'International Tables Vol C Tables 4.2.6.8 and 6.1.1.4'
Cl Cl 0.1484 0.1585 'International Tables Vol C Tables 4.2.6.8 and 6.1.1.4'

loop_
_geom_angle_atom_site_label_1
_geom_angle_atom_site_label_2
_geom_angle_atom_site_label_3
_geom_angle
C6 C1 C2 118.8(6)
C6 C1 P2 123.2(5)
C2 C1 P2 118.0(5)
C3 C2 C1 120.3(6)
C3 C2 H2 119.8
C1 C2 H2 119.8
C2 C3 C4 119.7(7)
C2 C3 H3 120.1
C4 C3 H3 120.1
C5 C4 C3 120.7(7)
C5 C4 H4 119.6
C3 C4 H4 119.6
C4 C5 C6 119.4(7)
C4 C5 H5 120.3
C6 C5 H5 120.3
C1 C6 C5 121.0(6)
C1 C6 H6 119.5
C5 C6 H6 119.5
C12 C7 C8 117.9(6)
C12 C7 P2 125.1(5)
C8 C7 P2 117.0(4)
C7 C8 C9 119.6(6)
C7 C8 H8 120.2
C9 C8 H8 120.2
C10 C9 C8 120.1(7)
C10 C9 H9 119.9
C8 C9 H9 119.9
C9 C10 C11 120.9(8)
C9 C10 H10 119.5
C11 C10 H10 119.5
C10 C11 C12 120.1(7)
C10 C11 H11 120.0
C12 C11 H11 120.0
C11 C12 C7 121.4(7)
C11 C12 H12 119.3
C7 C12 H12 119.3
C14 C13 P2 109.2(4)
C14 C13 H13A 109.8
P2 C13 H13A 109.8
C14 C13 H13B 109.8
P2 C13 H13B 109.8
H13A C13 H13B 108.3
C15 C14 N1 108.3(5)
C15 C14 C13 134.3(6)
N1 C14 C13 117.1(5)
C14 C15 C16 107.5(6)
C14 C15 H15 126.2
C16 C15 H15 126.2
C17 C16 C15 106.9(6)
C17 C16 H16 126.6
C15 C16 H16 126.6
N1 C17 C16 109.0(5)
N1 C17 C18 117.0(5)
C16 C17 C18 133.7(6)
C17 C18 P1 108.5(4)
C17 C18 H18A 110.0
P1 C18 H18A 110.0
C17 C18 H18B 110.0
P1 C18 H18B 110.0
H18A C18 H18B 108.4
C20 C19 C24 119.4(6)
C20 C19 P1 121.9(5)
C24 C19 P1 118.6(5)
C19 C20 C21 119.8(6)
C19 C20 H20 120.1
C21 C20 H20 120.1
C22 C21 C20 120.0(7)
C22 C21 H21 120.0
C20 C21 H21 120.0
C23 C22 C21 120.5(7)
C23 C22 H22 119.8
C21 C22 H22 119.8
C22 C23 C24 120.2(7)
C22 C23 H23 119.9
C24 C23 H23 119.9
C23 C24 C19 120.1(6)
C23 C24 H24 120.0
C19 C24 H24 120.0
C26 C25 C30 118.5(6)
C26 C25 P1 123.7(5)
C30 C25 P1 117.7(5)
C25 C26 C27 121.7(7)
C25 C26 H26 119.2
C27 C26 H26 119.2
C28 C27 C26 119.3(7)
C28 C27 H27 120.4
C26 C27 H27 120.4
C27 C28 C29 120.7(7)
C27 C28 H28 119.7
C29 C28 H28 119.7
C28 C29 C30 119.7(7)
C28 C29 H29 120.1
C30 C29 H29 120.1
C25 C30 C29 120.1(7)
C25 C30 H30 119.9
C29 C30 H30 119.9
C17 N1 C14 108.2(5)
C17 N1 Pd1 126.0(4)
C14 N1 Pd1 125.2(4)
C25 P1 C19 105.9(3)
C25 P1 C18 108.6(3)
C19 P1 C18 105.3(3)
C25 P1 Pd1 113.00(19)
C19 P1 Pd1 121.2(2)
C18 P1 Pd1 102.0(2)
C7 P2 C1 106.9(3)
C7 P2 C13 108.4(3)
C1 P2 C13 104.9(3)
C7 P2 Pd1 109.96(19)
C1 P2 Pd1 123.8(2)
C13 P2 Pd1 101.9(2)
N1 Pd1 P2 81.07(14)
N1 Pd1 P1 81.53(14)
P2 Pd1 P1 162.28(6)
N1 Pd1 Cl1 176.82(14)
P2 Pd1 Cl1 98.23(6)
P1 Pd1 Cl1 99.33(6)

loop_
_geom_bond_atom_site_label_1
_geom_bond_atom_site_label_2
_geom_bond_distance
C1 C6 1.377(7)
C1 C2 1.391(8)
C1 P2 1.817(6)
C2 C3 1.374(8)
C2 H2 0.9300
C3 C4 1.380(9)
C3 H3 0.9300
C4 C5 1.364(9)
C4 H4 0.9300
C5 C6 1.381(8)
C5 H5 0.9300
C6 H6 0.9300
C7 C12 1.379(8)
C7 C8 1.400(8)
C7 P2 1.798(6)
C8 C9 1.403(9)
C8 H8 0.9300
C9 C10 1.341(9)
C9 H9 0.9300
C10 C11 1.362(10)
C10 H10 0.9300
C11 C12 1.366(9)
C11 H11 0.9300
C12 H12 0.9300
C13 C14 1.491(8)
C13 P2 1.825(6)
C13 H13A 0.9700
C13 H13B 0.9700
C14 C15 1.368(7)
C14 N1 1.381(7)
C15 C16 1.418(8)
C15 H15 0.9300
C16 C17 1.369(7)
C16 H16 0.9300
C17 N1 1.370(7)
C17 C18 1.492(8)
C18 P1 1.845(6)
C18 H18A 0.9700
C18 H18B 0.9700
C19 C20 1.380(8)
C19 C24 1.399(8)
C19 P1 1.805(6)
C20 C21 1.390(8)
C20 H20 0.9300
C21 C22 1.377(9)
C21 H21 0.9300
C22 C23 1.368(9)
C22 H22 0.9300
C23 C24 1.376(8)
C23 H23 0.9300
C24 H24 0.9300
C25 C26 1.371(8)
C25 C30 1.377(8)
C25 P1 1.803(6)
C26 C27 1.384(9)
C26 H26 0.9300
C27 C28 1.362(10)
C27 H27 0.9300
C28 C29 1.364(10)
C28 H28 0.9300
C29 C30 1.402(9)
C29 H29 0.9300
C30 H30 0.9300
N1 Pd1 1.981(4)
P1 Pd1 2.3074(16)
P2 Pd1 2.2987(17)
Pd1 Cl1 2.3136(16)

loop_
_geom_torsion_atom_site_label_1
_geom_torsion_atom_site_label_2
_geom_torsion_atom_site_label_3
_geom_torsion_atom_site_label_4
_geom_torsion
C6 C1 C2 C3 -1.4(10)
P2 C1 C2 C3 176.5(5)
C1 C2 C3 C4 1.3(11)
C2 C3 C4 C5 0.4(11)
C3 C4 C5 C6 -2.0(11)
C2 C1 C6 C5 -0.2(9)
P2 C1 C6 C5 -178.0(5)
C4 C5 C6 C1 1.9(11)
C12 C7 C8 C9 -0.6(9)
P2 C7 C8 C9 -177.7(5)
C7 C8 C9 C10 -0.3(10)
C8 C9 C10 C11 1.3(12)
C9 C10 C11 C12 -1.4(12)
C10 C11 C12 C7 0.5(11)
C8 C7 C12 C11 0.5(9)
P2 C7 C12 C11 177.4(5)
P2 C13 C14 C15 171.0(6)
P2 C13 C14 N1 -15.4(7)
N1 C14 C15 C16 -0.2(7)
C13 C14 C15 C16 173.8(6)
C14 C15 C16 C17 0.0(7)
C15 C16 C17 N1 0.1(7)
C15 C16 C17 C18 174.0(6)
N1 C17 C18 P1 -23.1(6)
C16 C17 C18 P1 163.3(6)
C24 C19 C20 C21 -0.7(9)
P1 C19 C20 C21 177.4(5)
C19 C20 C21 C22 0.2(10)
C20 C21 C22 C23 -0.1(11)
C21 C22 C23 C24 0.6(11)
C22 C23 C24 C19 -1.1(10)
C20 C19 C24 C23 1.2(9)
P1 C19 C24 C23 -177.0(5)
C30 C25 C26 C27 0.7(10)
P1 C25 C26 C27 176.8(5)
C25 C26 C27 C28 -1.3(10)
C26 C27 C28 C29 2.0(11)
C27 C28 C29 C30 -2.0(11)
C26 C25 C30 C29 -0.7(9)
P1 C25 C30 C29 -177.0(5)
C28 C29 C30 C25 1.4(10)
C16 C17 N1 C14 -0.2(6)
C18 C17 N1 C14 -175.3(5)
C16 C17 N1 Pd1 -172.0(4)
C18 C17 N1 Pd1 13.0(7)
C15 C14 N1 C17 0.2(6)
C13 C14 N1 C17 -174.9(5)
C15 C14 N1 Pd1 172.1(4)
C13 C14 N1 Pd1 -3.1(7)
C26 C25 P1 C19 126.5(5)
C30 C25 P1 C19 -57.3(5)
C26 C25 P1 C18 13.9(6)
C30 C25 P1 C18 -170.0(5)
C26 C25 P1 Pd1 -98.6(5)
C30 C25 P1 Pd1 77.6(5)
C20 C19 P1 C25 124.1(5)
C24 C19 P1 C25 -57.7(5)
C20 C19 P1 C18 -120.9(5)
C24 C19 P1 C18 57.2(5)
C20 C19 P1 Pd1 -6.2(6)
C24 C19 P1 Pd1 171.9(4)
C17 C18 P1 C25 -97.8(4)
C17 C18 P1 C19 149.2(4)
C17 C18 P1 Pd1 21.7(4)
C12 C7 P2 C1 98.7(5)
C8 C7 P2 C1 -84.4(5)
C12 C7 P2 C13 -13.9(6)
C8 C7 P2 C13 163.0(4)
C12 C7 P2 Pd1 -124.5(5)
C8 C7 P2 Pd1 52.4(5)
C6 C1 P2 C7 -25.1(6)
C2 C1 P2 C7 157.1(5)
C6 C1 P2 C13 89.8(6)
C2 C1 P2 C13 -87.9(5)
C6 C1 P2 Pd1 -154.4(4)
C2 C1 P2 Pd1 27.8(6)
C14 C13 P2 C7 -93.0(4)
C14 C13 P2 C1 153.1(4)
C14 C13 P2 Pd1 22.9(4)
C17 N1 Pd1 P2 -174.3(5)
C14 N1 Pd1 P2 15.3(4)
C17 N1 Pd1 P1 2.3(4)
C14 N1 Pd1 P1 -168.1(5)
C17 N1 Pd1 Cl1 108(3)
C14 N1 Pd1 Cl1 -62(3)
C7 P2 Pd1 N1 96.0(2)
C1 P2 Pd1 N1 -136.0(3)
C13 P2 Pd1 N1 -18.8(2)
C7 P2 Pd1 P1 84.9(3)
C1 P2 Pd1 P1 -147.2(3)
C13 P2 Pd1 P1 -29.9(3)
C7 P2 Pd1 Cl1 -87.1(2)
C1 P2 Pd1 Cl1 40.8(2)
C13 P2 Pd1 Cl1 158.1(2)
C25 P1 Pd1 N1 103.8(3)
C19 P1 Pd1 N1 -129.0(3)
C18 P1 Pd1 N1 -12.6(3)
C25 P1 Pd1 P2 114.9(3)
C19 P1 Pd1 P2 -117.9(3)
C18 P1 Pd1 P2 -1.5(3)
C25 P1 Pd1 Cl1 -73.1(2)
C19 P1 Pd1 Cl1 54.1(2)
C18 P1 Pd1 Cl1 170.5(2)
